data_4061590
loop_
_publ_author_name
'Cai, Shuyi'
'Wang, Jian-Qiang'
'Jin, Guo-Xin'

_publ_section_title
;
 Heteronuclear Molybdenum and Nickel Derivatives of the 16-Electron
 Half-Sandwich Complex Cp'Rh[E2C2(B10H10)] (E = S, Se)
;
_journal_coden_ASTM ORGND7
_journal_issue 17
_journal_name_full Organometallics
_journal_page_first 4226
_journal_page_last 4231
_journal_paper_doi 10.1021/om0503949
_journal_volume 24
_journal_year 2005
_chemical_formula_sum 'C30 H62 B20 Ni Rh2 Se4'
_chemical_formula_weight 1219.37
_space_group_IT_number 155
_symmetry_cell_setting hexagonal
_symmetry_space_group_name_Hall 'R 3 2"'
_symmetry_space_group_name_H-M 'R 3 2 :H'
_cell_angle_alpha 90.00
_cell_angle_beta 90.00
_cell_angle_gamma 120.00
_cell_formula_units_Z 9
_cell_length_a 20.882(2)
_cell_length_b 20.882(2)
_cell_length_c 30.075(5)
_cell_measurement_temperature 298(2)
_cell_volume 11357(2)
_diffrn_ambient_temperature 298(2)
_exptl_crystal_density_diffrn 1.605
_cod_depositor_comments
;
The following automatic conversions were performed:

'_symmetry_cell_setting' tag value 'hexahongal' was replaced with
'hexagonal' value.

Automatic conversion script
Id: cif_fix_values 1646 2011-03-28 12:23:43Z adriana 
;
_cod_original_sg_symbol_H-M 'R 32'
_cod_database_code 4061590

loop_
_symmetry_equiv_pos_as_xyz
'x, y, z'
'-y, x-y, z'
'-x+y, -x, z'
'y, x, -z'
'x-y, -y, -z'
'-x, -x+y, -z'
'x+2/3, y+1/3, z+1/3'
'-y+2/3, x-y+1/3, z+1/3'
'-x+y+2/3, -x+1/3, z+1/3'
'y+2/3, x+1/3, -z+1/3'
'x-y+2/3, -y+1/3, -z+1/3'
'-x+2/3, -x+y+1/3, -z+1/3'
'x+1/3, y+2/3, z+2/3'
'-y+1/3, x-y+2/3, z+2/3'
'-x+y+1/3, -x+2/3, z+2/3'
'y+1/3, x+2/3, -z+2/3'
'x-y+1/3, -y+2/3, -z+2/3'
'-x+1/3, -x+y+2/3, -z+2/3'

loop_
_atom_site_label
_atom_site_type_symbol
_atom_site_fract_x
_atom_site_fract_y
_atom_site_fract_z
_atom_site_U_iso_or_equiv
_atom_site_adp_type
_atom_site_occupancy
_atom_site_symmetry_multiplicity
_atom_site_calc_flag
_atom_site_refinement_flags
_atom_site_disorder_assembly
_atom_site_disorder_group
Ni1 Ni 0.61978(10) 0.0000 0.0000 0.0361(5) Uani 1 2 d S . .
Rh1 Rh 0.73904(6) 0.11763(5) 0.01010(3) 0.0368(3) Uani 1 1 d . . .
Se1 Se 0.67791(6) 0.03060(7) 0.07035(4) 0.0383(3) Uani 1 1 d . . .
Se2 Se 0.61983(8) 0.11387(8) 0.00402(4) 0.0404(3) Uani 1 1 d . . .
B3 B 0.6656(9) 0.1690(8) 0.1012(5) 0.050(5) Uani 1 1 d . . .
H3 H 0.7221 0.2067 0.0893 0.059 Uiso 1 1 calc R . .
B4 B 0.6485(8) 0.1194(8) 0.1505(5) 0.046(4) Uani 1 1 d . . .
H4 H 0.6937 0.1237 0.1714 0.055 Uiso 1 1 calc R . .
B5 B 0.5671(8) 0.0344(10) 0.1441(5) 0.054(4) Uani 1 1 d . . .
H5 H 0.5581 -0.0165 0.1606 0.064 Uiso 1 1 calc R . .
B6 B 0.5321(8) 0.0299(9) 0.0902(5) 0.046(4) Uani 1 1 d . . .
H6 H 0.5009 -0.0223 0.0718 0.055 Uiso 1 1 calc R . .
B7 B 0.5927(9) 0.1862(9) 0.0934(6) 0.057(5) Uani 1 1 d . . .
H7 H 0.6007 0.2360 0.0760 0.069 Uiso 1 1 calc R . .
B8 B 0.6280(9) 0.1922(10) 0.1465(5) 0.053(5) Uani 1 1 d . . .
H8 H 0.6590 0.2450 0.1644 0.064 Uiso 1 1 calc R . .
B9 B 0.5692(10) 0.1110(9) 0.1741(5) 0.061(5) Uani 1 1 d . . .
H9 H 0.5616 0.1106 0.2103 0.073 Uiso 1 1 calc R . .
B10 B 0.4983(10) 0.0564(10) 0.1372(6) 0.064(6) Uani 1 1 d . . .
H10 H 0.4424 0.0195 0.1503 0.077 Uiso 1 1 calc R . .
B11 B 0.5130(9) 0.1042(9) 0.0857(5) 0.046(4) Uani 1 1 d . . .
H11 H 0.4687 0.0995 0.0638 0.055 Uiso 1 1 calc R . .
B12 B 0.5352(9) 0.1505(8) 0.1370(5) 0.054(5) Uani 1 1 d . . .
H12 H 0.5032 0.1757 0.1492 0.065 Uiso 1 1 calc R . .
C1 C 0.6249(6) 0.0745(6) 0.1006(4) 0.036(3) Uani 1 1 d . . .
C2 C 0.5923(6) 0.1129(6) 0.0674(4) 0.035(3) Uani 1 1 d . . .
C3 C 0.8417(7) 0.2210(8) 0.0104(4) 0.050(4) Uani 1 1 d . . .
H3A H 0.8521 0.2644 0.0282 0.060 Uiso 1 1 calc R . .
C4 C 0.8129(7) 0.2065(7) -0.0340(4) 0.046(4) Uani 1 1 d . . .
C5 C 0.8117(7) 0.1414(7) -0.0470(5) 0.054(4) Uani 1 1 d . . .
H5A H 0.7968 0.1180 -0.0763 0.065 Uiso 1 1 calc R . .
C6 C 0.8385(7) 0.1175(8) -0.0119(4) 0.045(4) Uani 1 1 d . . .
H6A H 0.8447 0.0740 -0.0126 0.054 Uiso 1 1 calc R . .
C7 C 0.8577(7) 0.1660(8) 0.0229(5) 0.054(4) Uani 1 1 d . . .
C8 C 0.8996(9) 0.1668(10) 0.0657(5) 0.071(5) Uani 1 1 d . . .
C9 C 0.8869(10) 0.0892(11) 0.0746(6) 0.116(7) Uani 1 1 d . . .
H9A H 0.9096 0.0890 0.1023 0.173 Uiso 1 1 calc R . .
H9B H 0.9084 0.0752 0.0510 0.173 Uiso 1 1 calc R . .
H9C H 0.8348 0.0548 0.0761 0.173 Uiso 1 1 calc R . .
C10 C 0.9842(8) 0.2204(11) 0.0579(6) 0.147(11) Uani 1 1 d . . .
H10A H 0.9983 0.2680 0.0703 0.220 Uiso 1 1 calc R . .
H10B H 0.9944 0.2254 0.0265 0.220 Uiso 1 1 calc R . .
H10C H 1.0119 0.2007 0.0720 0.220 Uiso 1 1 calc R . .
C11 C 0.8724(8) 0.1929(10) 0.1038(5) 0.089(6) Uani 1 1 d . . .
H11A H 0.8198 0.1617 0.1066 0.134 Uiso 1 1 calc R . .
H11B H 0.8840 0.2429 0.0985 0.134 Uiso 1 1 calc R . .
H11C H 0.8959 0.1907 0.1308 0.134 Uiso 1 1 calc R . .
C12 C 0.7957(8) 0.2544(9) -0.0641(5) 0.070(5) Uani 1 1 d . . .
C13 C 0.7789(10) 0.3045(8) -0.0356(5) 0.093(6) Uani 1 1 d . . .
H13A H 0.7287 0.2772 -0.0251 0.139 Uiso 1 1 calc R . .
H13B H 0.7853 0.3458 -0.0530 0.139 Uiso 1 1 calc R . .
H13C H 0.8119 0.3220 -0.0106 0.139 Uiso 1 1 calc R . .
C14 C 0.7351(10) 0.2101(8) -0.0988(5) 0.091(5) Uani 1 1 d . . .
H14A H 0.7497 0.1817 -0.1168 0.136 Uiso 1 1 calc R . .
H14B H 0.7282 0.2436 -0.1173 0.136 Uiso 1 1 calc R . .
H14C H 0.6896 0.1775 -0.0839 0.136 Uiso 1 1 calc R . .
C15 C 0.8725(10) 0.3071(10) -0.0886(7) 0.142(10) Uani 1 1 d . . .
H15A H 0.9113 0.3295 -0.0669 0.213 Uiso 1 1 calc R . .
H15B H 0.8690 0.3450 -0.1045 0.213 Uiso 1 1 calc R . .
H15C H 0.8834 0.2785 -0.1090 0.213 Uiso 1 1 calc R . .

loop_
_atom_site_aniso_label
_atom_site_aniso_U_11
_atom_site_aniso_U_22
_atom_site_aniso_U_33
_atom_site_aniso_U_23
_atom_site_aniso_U_13
_atom_site_aniso_U_12
Ni1 0.0326(9) 0.0326(13) 0.0432(14) -0.0009(11) -0.0004(5) 0.0163(6)
Rh1 0.0322(6) 0.0338(6) 0.0416(6) 0.0010(5) 0.0040(5) 0.0143(5)
Se1 0.0381(8) 0.0394(8) 0.0427(7) 0.0016(6) 0.0002(6) 0.0234(7)
Se2 0.0436(9) 0.0421(9) 0.0421(7) 0.0048(7) 0.0034(7) 0.0264(7)
B3 0.046(11) 0.036(10) 0.051(11) 0.000(8) -0.011(8) 0.009(8)
B4 0.049(10) 0.044(10) 0.036(9) -0.006(8) -0.008(8) 0.017(8)
B5 0.057(11) 0.072(13) 0.042(10) 0.017(9) 0.016(8) 0.039(11)
B6 0.034(9) 0.048(10) 0.061(11) 0.010(9) 0.013(8) 0.024(8)
B7 0.060(12) 0.051(12) 0.081(14) 0.013(10) 0.018(10) 0.042(11)
B8 0.062(12) 0.075(13) 0.028(9) -0.005(8) 0.011(8) 0.038(11)
B9 0.102(16) 0.071(12) 0.043(10) 0.003(9) 0.012(10) 0.069(13)
B10 0.061(12) 0.080(14) 0.064(13) 0.038(11) 0.035(10) 0.045(11)
B11 0.047(11) 0.059(11) 0.048(10) 0.009(9) 0.009(9) 0.038(9)
B12 0.067(12) 0.040(10) 0.060(12) -0.012(9) 0.016(9) 0.031(9)
C1 0.036(7) 0.040(8) 0.042(8) -0.005(6) -0.003(6) 0.025(6)
C2 0.043(8) 0.030(7) 0.036(7) 0.001(6) 0.003(6) 0.021(6)
C3 0.033(8) 0.042(9) 0.037(8) -0.010(7) 0.001(6) -0.008(7)
C4 0.044(8) 0.042(8) 0.044(9) 0.017(7) 0.014(7) 0.015(7)
C5 0.040(8) 0.034(8) 0.066(10) -0.011(7) 0.027(7) 0.001(7)
C6 0.046(8) 0.062(10) 0.040(9) -0.005(8) 0.003(7) 0.036(8)
C7 0.031(8) 0.040(9) 0.073(11) 0.017(8) 0.024(7) 0.005(7)
C8 0.059(11) 0.108(15) 0.036(10) -0.013(9) -0.012(8) 0.035(11)
C9 0.134(18) 0.14(2) 0.108(16) 0.023(15) -0.004(13) 0.091(17)
C10 0.030(10) 0.25(3) 0.089(15) 0.062(16) -0.008(9) 0.017(13)
C11 0.068(12) 0.106(16) 0.069(12) 0.010(11) -0.022(9) 0.025(11)
C12 0.048(11) 0.073(11) 0.065(11) 0.005(9) 0.018(9) 0.012(9)
C13 0.118(17) 0.086(13) 0.089(13) 0.014(11) -0.008(13) 0.062(13)
C14 0.132(18) 0.100(13) 0.056(11) 0.009(9) -0.006(12) 0.070(14)
C15 0.129(18) 0.123(18) 0.14(2) 0.120(15) 0.073(15) 0.037(14)

loop_
_geom_bond_atom_site_label_1
_geom_bond_atom_site_label_2
_geom_bond_distance
_geom_bond_site_symmetry_2
_geom_bond_publ_flag
Ni1 Se1 2.3628(15) . ?
Ni1 Se1 2.3628(15) 5 ?
Ni1 Se2 2.3804(16) 5 ?
Ni1 Se2 2.3804(16) . ?
Ni1 Rh1 2.4921(15) . ?
Ni1 Rh1 2.4921(15) 5 ?
Rh1 C3 2.151(12) . ?
Rh1 C4 2.172(12) . ?
Rh1 C5 2.179(12) . ?
Rh1 C6 2.181(12) . ?
Rh1 C7 2.193(14) . ?
Rh1 Se1 2.4280(15) . ?
Rh1 Se2 2.4580(17) . ?
Se1 C1 1.977(10) . ?
Se2 C2 1.988(11) . ?
B3 C1 1.715(18) . ?
B3 C2 1.720(17) . ?
B3 B4 1.74(2) . ?
B3 B7 1.75(2) . ?
B3 B8 1.76(2) . ?
B3 H3 1.1000 . ?
B4 C1 1.706(18) . ?
B4 B9 1.73(2) . ?
B4 B5 1.75(2) . ?
B4 B8 1.78(2) . ?
B4 H4 1.1000 . ?
B5 C1 1.691(18) . ?
B5 B10 1.73(2) . ?
B5 B6 1.76(2) . ?
B5 B9 1.82(2) . ?
B5 H5 1.1000 . ?
B6 C2 1.696(17) . ?
B6 C1 1.708(18) . ?
B6 B10 1.79(2) . ?
B6 B11 1.79(2) . ?
B6 H6 1.1000 . ?
B7 B12 1.68(2) . ?
B7 B11 1.70(2) . ?
B7 C2 1.714(18) . ?
B7 B8 1.74(2) . ?
B7 H7 1.1000 . ?
B8 B12 1.70(2) . ?
B8 B9 1.73(2) . ?
B8 H8 1.1000 . ?
B9 B12 1.74(2) . ?
B9 B10 1.74(2) . ?
B9 H9 1.1000 . ?
B10 B12 1.71(2) . ?
B10 B11 1.78(2) . ?
B10 H10 1.1000 . ?
B11 C2 1.666(18) . ?
B11 B12 1.76(2) . ?
B11 H11 1.1000 . ?
B12 H12 1.1000 . ?
C1 C2 1.629(15) . ?
C3 C7 1.399(17) . ?
C3 C4 1.432(17) . ?
C3 H3A 0.9800 . ?
C4 C5 1.402(17) . ?
C4 C12 1.520(19) . ?
C5 C6 1.400(17) . ?
C5 H5A 0.9800 . ?
C6 C7 1.371(17) . ?
C6 H6A 0.9800 . ?
C7 C8 1.55(2) . ?
C8 C11 1.498(19) . ?
C8 C9 1.53(2) . ?
C8 C10 1.57(2) . ?
C9 H9A 0.9600 . ?
C9 H9B 0.9600 . ?
C9 H9C 0.9600 . ?
C10 H10A 0.9600 . ?
C10 H10B 0.9600 . ?
C10 H10C 0.9600 . ?
C11 H11A 0.9600 . ?
C11 H11B 0.9600 . ?
C11 H11C 0.9600 . ?
C12 C13 1.52(2) . ?
C12 C14 1.541(18) . ?
C12 C15 1.601(19) . ?
C13 H13A 0.9600 . ?
C13 H13B 0.9600 . ?
C13 H13C 0.9600 . ?
C14 H14A 0.9600 . ?
C14 H14B 0.9600 . ?
C14 H14C 0.9600 . ?
C15 H15A 0.9600 . ?
C15 H15B 0.9600 . ?
C15 H15C 0.9600 . ?
